data_7103409
loop_
_publ_author_name
'Hirao, Atsuko'
'Akiyama, Taiji'
'Okujima, Tetsuo'
'Yamada, Hiroko'
'Uno, Hidemitsu'
'Sakai, Yoshimasa'
'Aramaki, Shinji'
'Ono, Noboru'

_publ_section_title
;
 Soluble precursors of 2,3-naphthalocyanine and phthalocyanine for use
 in thin film transistors.
;
_journal_issue 39
_journal_name_full 'Chemical communications (Cambridge, England)'
_journal_page_first 4714
_journal_page_last 4716
_journal_paper_doi 10.1039/b811674a
_journal_year 2008
_chemical_formula_moiety 'C13 H12 N2 O2 '
_chemical_formula_sum 'C13 H12 N2 O2'
_chemical_formula_weight 228.25
_space_group_IT_number 2
_symmetry_cell_setting triclinic
_symmetry_Int_Tables_number 2
_symmetry_space_group_name_Hall '-P 1'
_symmetry_space_group_name_H-M 'P -1'
_atom_sites_solution_hydrogens geom
_atom_sites_solution_primary direct
_atom_sites_solution_secondary difmap
_cell_angle_alpha 114.705(17)
_cell_angle_beta 95.44(2)
_cell_angle_gamma 102.56(2)
_cell_formula_units_Z 2
_cell_length_a 6.7368(14)
_cell_length_b 9.5154(15)
_cell_length_c 10.4950(15)
_cell_measurement_reflns_used 1327
_cell_measurement_temperature 298(2)
_cell_measurement_theta_max 27.5
_cell_measurement_theta_min 3.2
_cell_volume 583.3(2)
_computing_cell_refinement CrystalClear
_computing_data_collection CrystalClear
_computing_data_reduction CrystalStructure
_computing_publication_material 'CrystalStructure 3.8.2'
_computing_structure_refinement SHELXL97
_computing_structure_solution SIR97
_diffrn_ambient_temperature 298(2)
_diffrn_detector_area_resol_mean 14.6199
_diffrn_measured_fraction_theta_full 0.984
_diffrn_measured_fraction_theta_max 0.984
_diffrn_measurement_device_type 'Rigaku Mercury-8'
_diffrn_measurement_method \w
_diffrn_radiation_monochromator graphite
_diffrn_radiation_type 'Mo K\a'
_diffrn_radiation_wavelength 0.7107
_diffrn_reflns_av_R_equivalents 0.0267
_diffrn_reflns_av_sigmaI/netI 0.0424
_diffrn_reflns_limit_h_max 8
_diffrn_reflns_limit_h_min -8
_diffrn_reflns_limit_k_max 12
_diffrn_reflns_limit_k_min -12
_diffrn_reflns_limit_l_max 13
_diffrn_reflns_limit_l_min -12
_diffrn_reflns_number 6098
_diffrn_reflns_theta_full 27.48
_diffrn_reflns_theta_max 27.48
_diffrn_reflns_theta_min 3.17
_exptl_absorpt_coefficient_mu 0.090
_exptl_absorpt_correction_T_max 0.995
_exptl_absorpt_correction_T_min 0.784
_exptl_absorpt_correction_type multi-scan
_exptl_absorpt_process_details 'Jacobson, R. (1998) Private communication'
_exptl_crystal_colour colorless
_exptl_crystal_density_diffrn 1.300
_exptl_crystal_density_method 'not measured'
_exptl_crystal_description rod
_exptl_crystal_F_000 240
_exptl_crystal_size_max 0.30
_exptl_crystal_size_mid 0.08
_exptl_crystal_size_min 0.06
_refine_diff_density_max 0.273
_refine_diff_density_min -0.230
_refine_diff_density_rms 0.059
_refine_ls_extinction_method none
_refine_ls_goodness_of_fit_ref 1.041
_refine_ls_hydrogen_treatment constr
_refine_ls_matrix_type full
_refine_ls_number_parameters 157
_refine_ls_number_reflns 2639
_refine_ls_number_restraints 0
_refine_ls_restrained_S_all 1.041
_refine_ls_R_factor_all 0.1284
_refine_ls_R_factor_gt 0.0782
_refine_ls_shift/su_max 0.000
_refine_ls_shift/su_mean 0.000
_refine_ls_structure_factor_coef Fsqd
_refine_ls_weighting_details 'calc w=1/[\s^2^(Fo^2^)+(0.1397P)^2^+0.0000P] where P=(Fo^2^+2Fc^2^)/3'
_refine_ls_weighting_scheme calc
_refine_ls_wR_factor_gt 0.2034
_refine_ls_wR_factor_ref 0.2465
_reflns_number_gt 1445
_reflns_number_total 2639
_reflns_threshold_expression >2sigma(I)
_cod_data_source_file b811674a.txt
_cod_data_source_block '__LessPolar'
_cod_original_formula_sum 'C13 H12 N2 O2 '
_cod_database_code 7103409

loop_
_symmetry_equiv_pos_as_xyz
'x, y, z'
'-x, -y, -z'

loop_
_atom_site_label
_atom_site_type_symbol
_atom_site_fract_x
_atom_site_fract_y
_atom_site_fract_z
_atom_site_U_iso_or_equiv
_atom_site_adp_type
_atom_site_occupancy
_atom_site_symmetry_multiplicity
_atom_site_calc_flag
_atom_site_refinement_flags
_atom_site_disorder_assembly
_atom_site_disorder_group
O1 O 0.6777(3) 0.3559(2) 0.41162(18) 0.0645(6) Uani 1 1 d . . .
O2 O 0.5461(4) 0.1221(2) 0.20717(19) 0.0713(7) Uani 1 1 d . . .
N1 N 0.6312(4) 0.3535(4) -0.2136(3) 0.0836(9) Uani 1 1 d . . .
N2 N 0.8841(5) 0.7960(4) 0.1585(4) 0.0935(10) Uani 1 1 d . . .
C1 C 0.5648(5) 0.1891(3) 0.3584(3) 0.0584(7) Uani 1 1 d . . .
C2 C 0.6467(4) 0.4030(3) 0.3006(3) 0.0540(7) Uani 1 1 d . . .
H2 H 0.5477 0.4673 0.3169 0.065 Uiso 1 1 calc R . .
C3 C 0.8591(4) 0.4977(3) 0.2911(3) 0.0564(7) Uani 1 1 d . . .
H3 H 0.9193 0.6012 0.3769 0.068 Uiso 1 1 calc R . .
C4 C 0.8127(4) 0.5189(3) 0.1576(3) 0.0535(7) Uani 1 1 d . . .
C5 C 0.7396(4) 0.3788(3) 0.0375(3) 0.0535(7) Uani 1 1 d . . .
C6 C 0.7199(4) 0.2315(3) 0.0625(3) 0.0587(7) Uani 1 1 d . . .
H6 H 0.6745 0.1306 -0.0268 0.070 Uiso 1 1 calc R . .
C7 C 0.5621(4) 0.2443(3) 0.1630(3) 0.0570(7) Uani 1 1 d . . .
H7 H 0.4258 0.2374 0.1149 0.068 Uiso 1 1 calc R . .
C8 C 0.9250(5) 0.2517(4) 0.1492(3) 0.0660(8) Uani 1 1 d . . .
H8 H 0.9953 0.1731 0.1221 0.079 Uiso 1 1 calc R . .
C9 C 0.9963(5) 0.3898(4) 0.2666(3) 0.0637(8) Uani 1 1 d . . .
H9 H 1.1218 0.4175 0.3288 0.076 Uiso 1 1 calc R . .
C10 C 0.6938(5) 0.1104(4) 0.4158(4) 0.0712(9) Uani 1 1 d . . .
H10A H 0.6271 -0.0035 0.3732 0.107 Uiso 1 1 calc R . .
H10B H 0.7080 0.1553 0.5180 0.107 Uiso 1 1 calc R . .
H10C H 0.8288 0.1289 0.3932 0.107 Uiso 1 1 calc R . .
C11 C 0.3543(5) 0.1739(4) 0.3966(4) 0.0752(9) Uani 1 1 d . . .
H11A H 0.2806 0.2300 0.3607 0.113 Uiso 1 1 calc R . .
H11B H 0.3706 0.2200 0.4989 0.113 Uiso 1 1 calc R . .
H11C H 0.2771 0.0620 0.3544 0.113 Uiso 1 1 calc R . .
C12 C 0.8502(5) 0.6734(4) 0.1587(4) 0.0660(8) Uani 1 1 d . . .
C13 C 0.6794(4) 0.3664(4) -0.1015(3) 0.0602(8) Uani 1 1 d . . .

loop_
_atom_site_aniso_label
_atom_site_aniso_U_11
_atom_site_aniso_U_22
_atom_site_aniso_U_33
_atom_site_aniso_U_23
_atom_site_aniso_U_13
_atom_site_aniso_U_12
O1 0.0861(14) 0.0466(11) 0.0429(10) 0.0158(8) 0.0009(9) -0.0007(10)
O2 0.1029(16) 0.0444(11) 0.0452(11) 0.0162(9) 0.0023(10) -0.0060(10)
N1 0.0805(18) 0.104(2) 0.0647(18) 0.0445(16) 0.0065(14) 0.0127(16)
N2 0.116(2) 0.0633(18) 0.115(3) 0.0466(18) 0.047(2) 0.0278(17)
C1 0.0703(17) 0.0417(14) 0.0481(15) 0.0159(11) 0.0002(12) 0.0014(13)
C2 0.0668(16) 0.0457(14) 0.0452(14) 0.0191(11) 0.0086(12) 0.0118(12)
C3 0.0602(16) 0.0446(14) 0.0484(15) 0.0140(12) 0.0008(12) 0.0033(12)
C4 0.0559(14) 0.0447(15) 0.0517(15) 0.0186(12) 0.0080(11) 0.0067(12)
C5 0.0535(14) 0.0550(16) 0.0501(15) 0.0252(13) 0.0077(12) 0.0102(12)
C6 0.0741(18) 0.0423(14) 0.0439(14) 0.0123(11) 0.0030(12) 0.0053(13)
C7 0.0630(16) 0.0495(15) 0.0473(15) 0.0224(12) -0.0015(12) -0.0010(12)
C8 0.0740(19) 0.0598(18) 0.0659(19) 0.0282(15) 0.0135(15) 0.0235(15)
C9 0.0625(16) 0.0601(18) 0.0617(18) 0.0274(15) 0.0004(13) 0.0097(14)
C10 0.083(2) 0.0649(19) 0.0700(19) 0.0349(16) 0.0151(16) 0.0202(16)
C11 0.0737(19) 0.074(2) 0.078(2) 0.0389(18) 0.0105(16) 0.0126(16)
C12 0.0669(18) 0.0557(18) 0.076(2) 0.0286(16) 0.0234(15) 0.0169(15)
C13 0.0532(15) 0.0693(19) 0.0547(17) 0.0307(14) 0.0058(13) 0.0076(14)

loop_
_atom_type_symbol
_atom_type_description
_atom_type_scat_dispersion_real
_atom_type_scat_dispersion_imag
_atom_type_scat_source
C C 0.0033 0.0016 'International Tables Vol C Tables 4.2.6.8 and 6.1.1.4'
H H 0.0000 0.0000 'International Tables Vol C Tables 4.2.6.8 and 6.1.1.4'
N N 0.0061 0.0033 'International Tables Vol C Tables 4.2.6.8 and 6.1.1.4'
O O 0.0106 0.0060 'International Tables Vol C Tables 4.2.6.8 and 6.1.1.4'

loop_
_geom_angle_atom_site_label_1
_geom_angle_atom_site_label_2
_geom_angle_atom_site_label_3
_geom_angle
_geom_angle_site_symmetry_1
_geom_angle_site_symmetry_3
_geom_angle_publ_flag
C2 O1 C1 108.89(19) . . ?
C7 O2 C1 110.0(2) . . ?
O2 C1 O1 104.8(2) . . ?
O2 C1 C10 108.8(3) . . ?
O1 C1 C10 108.5(2) . . ?
O2 C1 C11 110.9(2) . . ?
O1 C1 C11 110.5(3) . . ?
C10 C1 C11 112.9(2) . . ?
O1 C2 C7 104.8(2) . . ?
O1 C2 C3 109.5(2) . . ?
C7 C2 C3 109.2(2) . . ?
O1 C2 H2 111.1 . . ?
C7 C2 H2 111.1 . . ?
C3 C2 H2 111.1 . . ?
C9 C3 C4 108.4(2) . . ?
C9 C3 C2 106.5(2) . . ?
C4 C3 C2 104.7(2) . . ?
C9 C3 H3 112.2 . . ?
C4 C3 H3 112.2 . . ?
C2 C3 H3 112.2 . . ?
C5 C4 C12 123.3(3) . . ?
C5 C4 C3 113.5(2) . . ?
C12 C4 C3 123.2(2) . . ?
C4 C5 C13 124.3(3) . . ?
C4 C5 C6 113.7(2) . . ?
C13 C5 C6 122.0(2) . . ?
C8 C6 C5 107.9(2) . . ?
C8 C6 C7 106.3(2) . . ?
C5 C6 C7 104.1(2) . . ?
C8 C6 H6 112.7 . . ?
C5 C6 H6 112.7 . . ?
C7 C6 H6 112.7 . . ?
O2 C7 C2 105.3(2) . . ?
O2 C7 C6 109.8(2) . . ?
C2 C7 C6 109.2(2) . . ?
O2 C7 H7 110.8 . . ?
C2 C7 H7 110.8 . . ?
C6 C7 H7 110.8 . . ?
C9 C8 C6 114.4(3) . . ?
C9 C8 H8 122.8 . . ?
C6 C8 H8 122.8 . . ?
C8 C9 C3 114.3(3) . . ?
C8 C9 H9 122.9 . . ?
C3 C9 H9 122.9 . . ?
C1 C10 H10A 109.5 . . ?
C1 C10 H10B 109.5 . . ?
H10A C10 H10B 109.5 . . ?
C1 C10 H10C 109.5 . . ?
H10A C10 H10C 109.5 . . ?
H10B C10 H10C 109.5 . . ?
C1 C11 H11A 109.5 . . ?
C1 C11 H11B 109.5 . . ?
H11A C11 H11B 109.5 . . ?
C1 C11 H11C 109.5 . . ?
H11A C11 H11C 109.5 . . ?
H11B C11 H11C 109.5 . . ?
N2 C12 C4 178.4(3) . . ?
N1 C13 C5 178.7(4) . . ?

loop_
_geom_bond_atom_site_label_1
_geom_bond_atom_site_label_2
_geom_bond_distance
_geom_bond_site_symmetry_2
_geom_bond_publ_flag
O1 C2 1.426(3) . ?
O1 C1 1.436(3) . ?
O2 C7 1.409(3) . ?
O2 C1 1.422(3) . ?
N1 C13 1.138(3) . ?
N2 C12 1.140(4) . ?
C1 C10 1.496(5) . ?
C1 C11 1.503(4) . ?
C2 C7 1.529(4) . ?
C2 C3 1.553(4) . ?
C2 H2 0.9800 . ?
C3 C9 1.487(4) . ?
C3 C4 1.510(4) . ?
C3 H3 0.9800 . ?
C4 C5 1.342(4) . ?
C4 C12 1.432(4) . ?
C5 C13 1.424(4) . ?
C5 C6 1.512(4) . ?
C6 C8 1.508(4) . ?
C6 C7 1.555(4) . ?
C6 H6 0.9800 . ?
C7 H7 0.9800 . ?
C8 C9 1.318(4) . ?
C8 H8 0.9300 . ?
C9 H9 0.9300 . ?
C10 H10A 0.9600 . ?
C10 H10B 0.9600 . ?
C10 H10C 0.9600 . ?
C11 H11A 0.9600 . ?
C11 H11B 0.9600 . ?
C11 H11C 0.9600 . ?

loop_
_geom_torsion_atom_site_label_1
_geom_torsion_atom_site_label_2
_geom_torsion_atom_site_label_3
_geom_torsion_atom_site_label_4
_geom_torsion
_geom_torsion_site_symmetry_1
_geom_torsion_site_symmetry_2
_geom_torsion_site_symmetry_3
_geom_torsion_site_symmetry_4
_geom_torsion_publ_flag
C7 O2 C1 O1 -23.9(3) . . . . ?
C7 O2 C1 C10 -139.8(2) . . . . ?
C7 O2 C1 C11 95.4(3) . . . . ?
C2 O1 C1 O2 24.9(3) . . . . ?
C2 O1 C1 C10 141.0(2) . . . . ?
C2 O1 C1 C11 -94.7(3) . . . . ?
C1 O1 C2 C7 -16.4(3) . . . . ?
C1 O1 C2 C3 -133.4(2) . . . . ?
O1 C2 C3 C9 56.9(3) . . . . ?
C7 C2 C3 C9 -57.2(3) . . . . ?
O1 C2 C3 C4 171.7(2) . . . . ?
C7 C2 C3 C4 57.5(3) . . . . ?
C9 C3 C4 C5 52.4(3) . . . . ?
C2 C3 C4 C5 -61.1(3) . . . . ?
C9 C3 C4 C12 -125.5(3) . . . . ?
C2 C3 C4 C12 121.0(3) . . . . ?
C12 C4 C5 C13 -3.8(4) . . . . ?
C3 C4 C5 C13 178.3(2) . . . . ?
C12 C4 C5 C6 178.0(2) . . . . ?
C3 C4 C5 C6 0.0(3) . . . . ?
C4 C5 C6 C8 -51.4(3) . . . . ?
C13 C5 C6 C8 130.2(3) . . . . ?
C4 C5 C6 C7 61.2(3) . . . . ?
C13 C5 C6 C7 -117.2(3) . . . . ?
C1 O2 C7 C2 13.8(3) . . . . ?
C1 O2 C7 C6 131.3(2) . . . . ?
O1 C2 C7 O2 1.8(3) . . . . ?
C3 C2 C7 O2 118.9(2) . . . . ?
O1 C2 C7 C6 -116.1(2) . . . . ?
C3 C2 C7 C6 1.0(3) . . . . ?
C8 C6 C7 O2 -60.0(3) . . . . ?
C5 C6 C7 O2 -173.85(19) . . . . ?
C8 C6 C7 C2 55.0(3) . . . . ?
C5 C6 C7 C2 -58.8(3) . . . . ?
C5 C6 C8 C9 51.7(3) . . . . ?
C7 C6 C8 C9 -59.5(3) . . . . ?
C6 C8 C9 C3 0.6(4) . . . . ?
C4 C3 C9 C8 -53.0(3) . . . . ?
C2 C3 C9 C8 59.2(3) . . . . ?
